data_1509101
loop_
_publ_author_name
'Callegari, A.'
'Boiocchi, M.'

_publ_section_title
;
 Crystal structure refinement of a wallisite - hatchite solution
;
_journal_name_full
;
Neues Jahrbuch fuer Mineralogie. Monatshefte (Band=Jahr) (1950-)
;
_journal_page_first 396
_journal_page_last 406
_journal_volume 2003
_journal_year 2003
_chemical_compound_source 'Binnatal, Switzerland'
_chemical_formula_sum 'Ag0.35 As2 Cu0.65 Pb S5 Tl'
_chemical_name_mineral Wallisite
_chemical_name_systematic
;
Lead thallium copper silver pentathiodiarsenate(III) (2/1/0.65/0.35/1)
;
_space_group_IT_number 2
_symmetry_space_group_name_Hall '-P 1'
_symmetry_space_group_name_H-M 'P -1'
_cell_angle_alpha 65.828
_cell_angle_beta 65.047
_cell_angle_gamma 74.22
_cell_formula_units_Z 2
_cell_length_a 9.0707
_cell_length_b 7.7868
_cell_length_c 8.0386
_cell_volume 466.255
_citation_journal_id_ASTM NJMMAW
_database_code_amcsd 0018394
_exptl_crystal_density_diffrn 5.704
_cod_data_source_file silver0-1_65.cif
_cod_data_source_block Ag0.35As2Cu0.65Pb1S5Tl1
_cod_original_cell_volume 466.2551
_cod_original_formula_sum 'Ag0.35 As2 Cu0.65 Pb1 S5 Tl1'
_cod_database_code 1509101

loop_
_space_group_symop_operation_xyz
x,y,z
-x,-y,-z

loop_
_atom_site_label
_atom_site_type_symbol
_atom_site_fract_x
_atom_site_fract_y
_atom_site_fract_z
_atom_site_occupancy
Tl1 Tl+1 0.1275 0.3069 0.145 1
S3 S-2 0.4152 0.1292 0.2995 1
S1 S-2 0.5493 0.3703 0.8208 1
As1 As+3 0.1906 0.5446 0.3801 1
As2 As+3 0.3638 0.9008 0.9628 1
S5 S-2 0.1754 0.8013 0.9214 1
Cu1 Cu+1 0.0863 0.1142 0.758 0.65
Ag1 Ag+1 0.0863 0.1142 0.758 0.35
S2 S-2 0.2418 0.3693 0.6564 1
S4 S-2 0.0818 0.8219 0.428 1
Pb1 Pb+2 0.5954 0.2473 0.4618 1

loop_
_cod_related_entry_id
_cod_related_entry_database
_cod_related_entry_code
1 AMCSD 0018394
